data_7705363
loop_
_publ_author_name
'Zi\'o\/lkowska, Aleksandra'
'Szynkiewicz, Natalia'
'Pikies, Jerzy'
'Ponikiewski, \/Lukasz'

_publ_section_title
;
 Synthesis of compounds with C-P-P and C[double bond, length as m-dash]P-P
 bond systems based on the phospha-Wittig reaction.
;
_journal_issue 39
_journal_name_full 'Dalton transactions (Cambridge, England : 2003)'
_journal_page_first 13635
_journal_page_last 13646
_journal_paper_doi 10.1039/d0dt02728f
_journal_volume 49
_journal_year 2020
_chemical_formula_moiety 'C50 H84 Cl1 N2 O2 P2 Si1 Ti1'
_chemical_formula_sum 'C50 H84 Cl N2 O2 P2 Si Ti'
_chemical_formula_weight 918.57
_chemical_properties_physical Air-sensitive,Moisture-sensitive,Oxygen-sensitive
_space_group_IT_number 14
_space_group_name_Hall '-P 2ybc'
_space_group_name_H-M_alt 'P 1 21/c 1'
_symmetry_cell_setting monoclinic
_symmetry_Int_Tables_number 14
_symmetry_space_group_name_Hall '-P 2ybc'
_symmetry_space_group_name_H-M 'P 1 21/c 1'
_atom_sites_solution_hydrogens geom
_audit_conform_dict_location ftp://ftp.iucr.org/pub/cif_core.dic
_audit_conform_dict_name cif_core.dic
_audit_conform_dict_version 2.4.3
_audit_creation_date 2020-08-26T10:15:35-00:00
_audit_creation_method 'WinGX routine CIF_UPDATE'
_audit_update_record
;
2020-09-02 deposited with the CCDC.	2020-09-04 downloaded from the CCDC.
;
_cell_angle_alpha 90
_cell_angle_beta 96.6120(10)
_cell_angle_gamma 90
_cell_formula_units_Z 4
_cell_length_a 9.7360(2)
_cell_length_b 27.4049(6)
_cell_length_c 19.8324(3)
_cell_measurement_reflns_used 23994
_cell_measurement_temperature 120(2)
_cell_measurement_theta_max 29.55
_cell_measurement_theta_min 2.20
_cell_measurement_wavelength 0.71073
_cell_volume 5256.37(18)
_computing_cell_refinement
;
X-Area Recipe 1.33.0.0 (STOE, 2015)
;
_computing_data_collection
;
X-Area WinXpose 2.0.22.0 (STOE, 2016)
;
_computing_data_reduction
;
X-Area Integrate 1.72.0.0 (STOE, 2018)
X-Area X-Red32 1.63.4.0 (STOE, 2017) 
;
_computing_molecular_graphics 'Ortep for Windows (Farrugia, 2012)'
_computing_publication_material 'WinGX publication routines (Farrugia, 2012)'
_computing_structure_refinement 'SHELXL-2018/1 (Sheldrick, 2018)'
_computing_structure_solution 'SHELXT 2014/5 (Sheldrick, 2014)'
_diffrn_ambient_temperature 120(2)
_diffrn_detector 'image plate (34 cm diameter)'
_diffrn_detector_area_resol_mean 6.67
_diffrn_detector_type 'STOE Imaging Plate'
_diffrn_measured_fraction_theta_full 0.998
_diffrn_measured_fraction_theta_max 0.99
_diffrn_measurement_details ' 286 frames, detector distance = 100 mm'
_diffrn_measurement_device '2-circle diffractometer'
_diffrn_measurement_device_type 'STOE IPDS 2T'
_diffrn_measurement_method 'rotation method, \w scans'
_diffrn_radiation_collimation '0.6 mm diameter'
_diffrn_radiation_monochromator 'parabolic x-ray mirror'
_diffrn_radiation_polarisn_norm 270
_diffrn_radiation_probe x-ray
_diffrn_radiation_type MoK\a
_diffrn_radiation_wavelength 0.71073
_diffrn_reflns_av_R_equivalents 0.0702
_diffrn_reflns_av_unetI/netI 0.0711
_diffrn_reflns_Laue_measured_fraction_full 0.998
_diffrn_reflns_Laue_measured_fraction_max 0.99
_diffrn_reflns_limit_h_max 13
_diffrn_reflns_limit_h_min -11
_diffrn_reflns_limit_k_max 37
_diffrn_reflns_limit_k_min -37
_diffrn_reflns_limit_l_max 27
_diffrn_reflns_limit_l_min -27
_diffrn_reflns_number 41202
_diffrn_reflns_point_group_measured_fraction_full 0.998
_diffrn_reflns_point_group_measured_fraction_max 0.99
_diffrn_reflns_theta_full 25.242
_diffrn_reflns_theta_max 29.216
_diffrn_reflns_theta_min 2.197
_diffrn_source 'GeniX Mo, 0.05 x 0.05 mm2 microfocus'
_diffrn_source_current 1.000
_diffrn_source_power 0.050
_diffrn_source_voltage 50
_diffrn_standards_number 0
_exptl_absorpt_coefficient_mu 0.335
_exptl_absorpt_correction_type none
_exptl_crystal_colour violet
_exptl_crystal_density_diffrn 1.161
_exptl_crystal_density_method 'not measured'
_exptl_crystal_description plate
_exptl_crystal_F_000 1988
_exptl_crystal_size_max 0.2
_exptl_crystal_size_mid 0.19
_exptl_crystal_size_min 0.14
_refine_diff_density_max 0.91
_refine_diff_density_min -0.553
_refine_diff_density_rms 0.099
_refine_ls_extinction_method none
_refine_ls_goodness_of_fit_ref 1.025
_refine_ls_hydrogen_treatment constr
_refine_ls_matrix_type full
_refine_ls_number_constraints 0
_refine_ls_number_parameters 551
_refine_ls_number_reflns 14122
_refine_ls_number_restraints 0
_refine_ls_restrained_S_all 1.025
_refine_ls_R_factor_all 0.0973
_refine_ls_R_factor_gt 0.056
_refine_ls_shift/su_max 0.001
_refine_ls_shift/su_mean 0
_refine_ls_structure_factor_coef Fsqd
_refine_ls_weighting_details 'w=1/[\s^2^(Fo^2^)+(0.0790P)^2^+3.2790P] where P=(Fo^2^+2Fc^2^)/3'
_refine_ls_weighting_scheme calc
_refine_ls_wR_factor_gt 0.1329
_refine_ls_wR_factor_ref 0.156
_reflns_Friedel_coverage 0
_reflns_number_gt 9688
_reflns_number_total 14122
_reflns_threshold_expression 'I > 2\s(I)'
_cod_data_source_file d0dt02728f2.cif
_cod_data_source_block 10
_cod_depositor_comments 'Adding full bibliography for 7705360--7705366.cif.'
_cod_original_sg_symbol_H-M 'P 21/c'
_cod_database_code 7705363
_shelx_estimated_absorpt_t_min 0.936
_shelx_estimated_absorpt_t_max 0.955

loop_
_symmetry_equiv_pos_as_xyz
'x, y, z'
'-x, y+1/2, -z+1/2'
'-x, -y, -z'
'x, -y-1/2, z-1/2'

loop_
_atom_site_label
_atom_site_type_symbol
_atom_site_fract_x
_atom_site_fract_y
_atom_site_fract_z
_atom_site_U_iso_or_equiv
_atom_site_adp_type
_atom_site_occupancy
_atom_site_site_symmetry_order
_atom_site_calc_flag
_atom_site_refinement_flags_posn
_atom_site_refinement_flags_adp
_atom_site_refinement_flags_occupancy
_atom_site_disorder_assembly
_atom_site_disorder_group
C1 C 0.2813(2) 0.72810(8) 0.21365(11) 0.0168(4) Uani 1 1 d . . . . .
C2 C 0.1515(2) 0.70700(9) 0.19431(12) 0.0193(5) Uani 1 1 d . . . . .
C3 C 0.0801(3) 0.72136(10) 0.13216(13) 0.0237(5) Uani 1 1 d . . . . .
H3 H -0.009235 0.708323 0.118497 0.028 Uiso 1 1 calc R U . . .
C4 C 0.1369(3) 0.75405(10) 0.09046(13) 0.0244(5) Uani 1 1 d . . . . .
H4 H 0.086642 0.763464 0.048566 0.029 Uiso 1 1 calc R U . . .
C5 C 0.2665(3) 0.77310(9) 0.10945(12) 0.0220(5) Uani 1 1 d . . . . .
H5 H 0.305887 0.794707 0.079505 0.026 Uiso 1 1 calc R U . . .
C6 C 0.3413(2) 0.76143(9) 0.17157(11) 0.0173(4) Uani 1 1 d . . . . .
C7 C 0.0893(3) 0.66836(10) 0.23636(13) 0.0253(5) Uani 1 1 d . . . . .
H7 H 0.152131 0.664042 0.279503 0.03 Uiso 1 1 calc R U . . .
C8 C -0.0523(3) 0.68181(15) 0.25458(19) 0.0482(9) Uani 1 1 d . . . . .
H8A H -0.045655 0.711599 0.282113 0.072 Uiso 1 1 calc R U . . .
H8B H -0.088113 0.65516 0.280484 0.072 Uiso 1 1 calc R U . . .
H8C H -0.114919 0.687411 0.21298 0.072 Uiso 1 1 calc R U . . .
C9 C 0.0813(5) 0.61961(13) 0.1983(2) 0.0573(11) Uani 1 1 d . . . . .
H9A H 0.018214 0.622747 0.156319 0.086 Uiso 1 1 calc R U . . .
H9B H 0.047028 0.594277 0.226986 0.086 Uiso 1 1 calc R U . . .
H9C H 0.173551 0.610618 0.187289 0.086 Uiso 1 1 calc R U . . .
C10 C 0.4852(2) 0.78254(9) 0.19146(12) 0.0199(5) Uani 1 1 d . . . . .
H10 H 0.504132 0.781067 0.242061 0.024 Uiso 1 1 calc R U . . .
C11 C 0.4977(3) 0.83577(10) 0.17037(15) 0.0300(6) Uani 1 1 d . . . . .
H11A H 0.486938 0.838042 0.120724 0.045 Uiso 1 1 calc R U . . .
H11B H 0.588716 0.848364 0.188482 0.045 Uiso 1 1 calc R U . . .
H11C H 0.425407 0.855091 0.188352 0.045 Uiso 1 1 calc R U . . .
C12 C 0.5948(3) 0.75106(11) 0.16204(15) 0.0286(6) Uani 1 1 d . . . . .
H12A H 0.591896 0.717809 0.180011 0.043 Uiso 1 1 calc R U . . .
H12B H 0.686645 0.765084 0.174923 0.043 Uiso 1 1 calc R U . . .
H12C H 0.575602 0.750233 0.11245 0.043 Uiso 1 1 calc R U . . .
C13 C 0.4531(3) 0.64417(10) 0.24742(13) 0.0279(6) Uani 1 1 d . . . . .
H13A H 0.419939 0.655416 0.201508 0.042 Uiso 1 1 calc R U . . .
H13B H 0.407447 0.613372 0.25647 0.042 Uiso 1 1 calc R U . . .
H13C H 0.553322 0.639138 0.251175 0.042 Uiso 1 1 calc R U . . .
C14 C 0.4203(2) 0.68172(8) 0.29796(12) 0.0166(4) Uani 1 1 d . . . . .
C15 C 0.4710(2) 0.67661(8) 0.37322(11) 0.0156(4) Uani 1 1 d . . . . .
H15 H 0.388351 0.683702 0.397253 0.019 Uiso 1 1 calc R U . . .
C16 C 0.5201(2) 0.62614(8) 0.39805(12) 0.0172(4) Uani 1 1 d . . . . .
C17 C 0.4548(3) 0.60795(9) 0.45882(13) 0.0234(5) Uani 1 1 d . . . . .
H17A H 0.359817 0.597344 0.444331 0.035 Uiso 1 1 calc R U . . .
H17B H 0.453677 0.634302 0.49216 0.035 Uiso 1 1 calc R U . . .
H17C H 0.508432 0.580404 0.479399 0.035 Uiso 1 1 calc R U . . .
C18 C 0.6549(2) 0.55507(9) 0.38783(12) 0.0202(5) Uani 1 1 d . . . . .
C19 C 0.7950(3) 0.54985(9) 0.41422(13) 0.0244(5) Uani 1 1 d . . . . .
C20 C 0.8458(3) 0.50295(10) 0.42805(15) 0.0310(6) Uani 1 1 d . . . . .
H20 H 0.939676 0.498806 0.446244 0.037 Uiso 1 1 calc R U . . .
C21 C 0.7623(3) 0.46225(10) 0.41585(15) 0.0327(6) Uani 1 1 d . . . . .
H21 H 0.798902 0.430546 0.425487 0.039 Uiso 1 1 calc R U . . .
C22 C 0.6261(3) 0.46799(10) 0.38968(15) 0.0298(6) Uani 1 1 d . . . . .
H22 H 0.569502 0.439903 0.381369 0.036 Uiso 1 1 calc R U . . .
C23 C 0.5690(3) 0.51404(9) 0.37504(13) 0.0239(5) Uani 1 1 d . . . . .
C24 C 0.8863(3) 0.59423(10) 0.43014(16) 0.0300(6) Uani 1 1 d . . . . .
H24 H 0.841572 0.622414 0.40414 0.036 Uiso 1 1 calc R U . . .
C25 C 0.8937(3) 0.60671(11) 0.50618(17) 0.0373(7) Uani 1 1 d . . . . .
H25A H 0.800199 0.612414 0.518208 0.056 Uiso 1 1 calc R U . . .
H25B H 0.949661 0.636177 0.515662 0.056 Uiso 1 1 calc R U . . .
H25C H 0.93606 0.579486 0.533076 0.056 Uiso 1 1 calc R U . . .
C26 C 1.0321(3) 0.58834(12) 0.40905(18) 0.0393(7) Uani 1 1 d . . . . .
H26A H 1.082075 0.563165 0.437127 0.059 Uiso 1 1 calc R U . . .
H26B H 1.081882 0.619395 0.415344 0.059 Uiso 1 1 calc R U . . .
H26C H 1.025593 0.578714 0.361194 0.059 Uiso 1 1 calc R U . . .
C27 C 0.4200(3) 0.51752(10) 0.34306(14) 0.0266(5) Uani 1 1 d . . . . .
H27 H 0.392156 0.552623 0.343559 0.032 Uiso 1 1 calc R U . . .
C28 C 0.3207(3) 0.48857(12) 0.38292(19) 0.0409(7) Uani 1 1 d . . . . .
H28A H 0.337397 0.453553 0.378057 0.061 Uiso 1 1 calc R U . . .
H28B H 0.225005 0.496144 0.365083 0.061 Uiso 1 1 calc R U . . .
H28C H 0.336421 0.497582 0.431008 0.061 Uiso 1 1 calc R U . . .
C29 C 0.4069(4) 0.50084(13) 0.26885(17) 0.0428(8) Uani 1 1 d . . . . .
H29A H 0.47014 0.519895 0.244165 0.064 Uiso 1 1 calc R U . . .
H29B H 0.311713 0.505818 0.248029 0.064 Uiso 1 1 calc R U . . .
H29C H 0.430564 0.46615 0.266896 0.064 Uiso 1 1 calc R U . . .
C30 C 0.5774(2) 0.71863(8) 0.39568(12) 0.0172(4) Uani 1 1 d . . . . .
C31 C 0.7052(2) 0.71994(10) 0.35719(15) 0.0269(5) Uani 1 1 d . . . . .
H31A H 0.682523 0.733502 0.310981 0.032 Uiso 1 1 calc R U . . .
H31B H 0.745422 0.686966 0.35381 0.032 Uiso 1 1 calc R U . . .
C32 C 0.8040(3) 0.75370(12) 0.4015(2) 0.0438(8) Uani 1 1 d . . . . .
H32A H 0.783168 0.78838 0.390764 0.053 Uiso 1 1 calc R U . . .
H32B H 0.901347 0.747018 0.394601 0.053 Uiso 1 1 calc R U . . .
C33 C 0.7781(3) 0.74176(12) 0.47513(19) 0.0429(8) Uani 1 1 d . . . . .
H33A H 0.853702 0.721231 0.497482 0.051 Uiso 1 1 calc R U . . .
H33B H 0.772954 0.772136 0.501739 0.051 Uiso 1 1 calc R U . . .
C34 C 0.6395(3) 0.71411(10) 0.47032(14) 0.0270(5) Uani 1 1 d . . . . .
H34A H 0.654591 0.679428 0.483053 0.032 Uiso 1 1 calc R U . . .
H34B H 0.577285 0.728943 0.500736 0.032 Uiso 1 1 calc R U . . .
C35 C 0.1431(2) 0.86229(9) 0.28247(12) 0.0202(5) Uani 1 1 d . . . . .
C36 C 0.1042(3) 0.87264(10) 0.20556(13) 0.0277(5) Uani 1 1 d . . . . .
H36A H 0.112916 0.907888 0.196004 0.033 Uiso 1 1 calc R U . . .
H36B H 0.165783 0.854308 0.17826 0.033 Uiso 1 1 calc R U . . .
C37 C -0.0465(3) 0.85590(13) 0.18824(16) 0.0421(8) Uani 1 1 d . . . . .
H37A H -0.108827 0.884378 0.180179 0.051 Uiso 1 1 calc R U . . .
H37B H -0.056095 0.835176 0.147082 0.051 Uiso 1 1 calc R U . . .
C38 C -0.0809(3) 0.82710(12) 0.24936(16) 0.0371(7) Uani 1 1 d . . . . .
H38A H -0.051514 0.79264 0.246644 0.045 Uiso 1 1 calc R U . . .
H38B H -0.181188 0.828208 0.253532 0.045 Uiso 1 1 calc R U . . .
C39 C 0.0024(3) 0.85349(10) 0.30866(14) 0.0264(5) Uani 1 1 d . . . . .
H39A H 0.012572 0.832924 0.34997 0.032 Uiso 1 1 calc R U . . .
H39B H -0.041987 0.884709 0.318884 0.032 Uiso 1 1 calc R U . . .
C40 C 0.0437(6) 0.99182(16) 0.2543(2) 0.0800(17) Uani 1 1 d . . . . .
H40A H -0.009736 0.963106 0.237486 0.12 Uiso 1 1 calc R U . . .
H40B H 0.112988 0.999276 0.223645 0.12 Uiso 1 1 calc R U . . .
H40C H -0.018625 1.019753 0.2561 0.12 Uiso 1 1 calc R U . . .
C41 C -0.0046(4) 0.97926(14) 0.3993(2) 0.0535(10) Uani 1 1 d . . . . .
H41A H 0.038301 0.976043 0.446311 0.08 Uiso 1 1 calc R U . . .
H41B H -0.067818 0.951849 0.388199 0.08 Uiso 1 1 calc R U . . .
H41C H -0.056314 1.009974 0.394228 0.08 Uiso 1 1 calc R U . . .
C42 C 0.2542(4) 1.02960(12) 0.3687(2) 0.0496(9) Uani 1 1 d . . . . .
H42A H 0.202593 1.060182 0.370554 0.074 Uiso 1 1 calc R U . . .
H42B H 0.322378 1.03293 0.336322 0.074 Uiso 1 1 calc R U . . .
H42C H 0.301741 1.022202 0.413834 0.074 Uiso 1 1 calc R U . . .
C43 C 0.2932(3) 0.87958(9) 0.49487(12) 0.0211(5) Uani 1 1 d . . . . .
C44 C 0.1377(3) 0.86796(10) 0.48232(13) 0.0253(5) Uani 1 1 d . . . . .
H44A H 0.096393 0.871553 0.524839 0.038 Uiso 1 1 calc R U . . .
H44B H 0.124859 0.834387 0.465777 0.038 Uiso 1 1 calc R U . . .
H44C H 0.092761 0.890548 0.44835 0.038 Uiso 1 1 calc R U . . .
C45 C 0.3151(3) 0.93018(10) 0.52686(14) 0.0279(6) Uani 1 1 d . . . . .
H45A H 0.271112 0.931561 0.56883 0.042 Uiso 1 1 calc R U . . .
H45B H 0.273964 0.954932 0.495056 0.042 Uiso 1 1 calc R U . . .
H45C H 0.414433 0.936465 0.537173 0.042 Uiso 1 1 calc R U . . .
C46 C 0.3598(3) 0.84041(10) 0.54415(13) 0.0269(5) Uani 1 1 d . . . . .
H46A H 0.456474 0.849034 0.558312 0.04 Uiso 1 1 calc R U . . .
H46B H 0.355675 0.808644 0.521306 0.04 Uiso 1 1 calc R U . . .
H46C H 0.309428 0.83867 0.584123 0.04 Uiso 1 1 calc R U . . .
C47 C 0.5456(2) 0.89519(9) 0.41324(13) 0.0218(5) Uani 1 1 d . . . . .
C48 C 0.5559(3) 0.95111(9) 0.41515(16) 0.0291(6) Uani 1 1 d . . . . .
H48A H 0.518966 0.963381 0.455825 0.044 Uiso 1 1 calc R U . . .
H48B H 0.502483 0.964753 0.374624 0.044 Uiso 1 1 calc R U . . .
H48C H 0.653008 0.960867 0.416215 0.044 Uiso 1 1 calc R U . . .
C49 C 0.6375(3) 0.87329(11) 0.47352(15) 0.0305(6) Uani 1 1 d . . . . .
H49A H 0.734816 0.879618 0.468293 0.046 Uiso 1 1 calc R U . . .
H49B H 0.621954 0.837997 0.475126 0.046 Uiso 1 1 calc R U . . .
H49C H 0.614718 0.888225 0.515726 0.046 Uiso 1 1 calc R U . . .
C50 C 0.5993(3) 0.87739(10) 0.34706(15) 0.0269(5) Uani 1 1 d . . . . .
H50A H 0.542146 0.891354 0.307872 0.04 Uiso 1 1 calc R U . . .
H50B H 0.594337 0.841703 0.344827 0.04 Uiso 1 1 calc R U . . .
H50C H 0.695427 0.887844 0.346547 0.04 Uiso 1 1 calc R U . . .
Cl1 Cl 0.17987(6) 0.73848(2) 0.41791(3) 0.02252(13) Uani 1 1 d . . . . .
N1 N 0.34602(19) 0.72008(7) 0.28201(10) 0.0148(4) Uani 1 1 d . . . . .
N2 N 0.6087(2) 0.60303(7) 0.36805(10) 0.0187(4) Uani 1 1 d . . . . .
O1 O 0.50918(16) 0.76387(6) 0.38726(9) 0.0179(3) Uani 1 1 d . . . . .
O2 O 0.22234(17) 0.81931(6) 0.29028(8) 0.0207(3) Uani 1 1 d . . . . .
P1 P 0.25978(7) 0.91202(2) 0.32432(3) 0.02012(13) Uani 1 1 d . . . . .
P2 P 0.36240(6) 0.87085(2) 0.41064(3) 0.01608(12) Uani 1 1 d . . . . .
Si1 Si 0.13203(9) 0.97909(3) 0.34105(4) 0.0345(2) Uani 1 1 d . . . . .
Ti1 Ti 0.32896(4) 0.78106(2) 0.35274(2) 0.01414(9) Uani 1 1 d . . . . .

loop_
_atom_site_aniso_label
_atom_site_aniso_U_11
_atom_site_aniso_U_22
_atom_site_aniso_U_33
_atom_site_aniso_U_23
_atom_site_aniso_U_13
_atom_site_aniso_U_12
C1 0.0206(10) 0.0152(11) 0.0138(10) -0.0011(8) -0.0010(8) 0.0046(8)
C2 0.0199(10) 0.0190(11) 0.0185(11) -0.0016(9) 0.0006(9) 0.0012(8)
C3 0.0203(11) 0.0292(13) 0.0204(12) -0.0050(10) -0.0030(9) 0.0014(9)
C4 0.0245(12) 0.0319(14) 0.0156(11) 0.0007(10) -0.0029(9) 0.0086(10)
C5 0.0290(12) 0.0208(12) 0.0163(11) 0.0020(9) 0.0031(9) 0.0037(9)
C6 0.0214(10) 0.0162(11) 0.0136(10) -0.0018(8) -0.0010(8) 0.0023(8)
C7 0.0244(12) 0.0291(14) 0.0222(12) 0.0010(10) 0.0018(10) -0.0064(10)
C8 0.0295(15) 0.065(2) 0.052(2) 0.0158(18) 0.0155(15) 0.0017(15)
C9 0.090(3) 0.0324(18) 0.055(2) -0.0047(16) 0.030(2) -0.0219(18)
C10 0.0233(11) 0.0202(12) 0.0158(11) 0.0020(9) 0.0007(9) -0.0009(9)
C11 0.0352(14) 0.0233(13) 0.0309(14) 0.0055(11) 0.0008(11) -0.0067(11)
C12 0.0230(12) 0.0332(15) 0.0298(14) -0.0020(11) 0.0042(10) 0.0014(10)
C13 0.0426(15) 0.0242(13) 0.0163(12) -0.0021(10) 0.0002(11) 0.0131(11)
C14 0.0192(10) 0.0131(10) 0.0169(11) -0.0010(8) 0.0002(8) 0.0004(8)
C15 0.0161(10) 0.0148(10) 0.0157(10) 0.0007(8) 0.0008(8) 0.0022(8)
C16 0.0201(10) 0.0153(11) 0.0153(10) -0.0002(8) -0.0018(8) 0.0005(8)
C17 0.0308(13) 0.0189(12) 0.0212(12) 0.0042(9) 0.0065(10) 0.0033(10)
C18 0.0256(12) 0.0173(11) 0.0180(11) -0.0003(9) 0.0034(9) 0.0076(9)
C19 0.0277(12) 0.0194(12) 0.0257(13) 0.0006(10) 0.0008(10) 0.0064(9)
C20 0.0300(13) 0.0247(14) 0.0367(15) 0.0029(12) -0.0025(11) 0.0112(11)
C21 0.0431(16) 0.0184(13) 0.0362(16) 0.0025(11) 0.0031(13) 0.0129(11)
C22 0.0402(15) 0.0162(12) 0.0327(15) -0.0025(10) 0.0030(12) 0.0062(10)
C23 0.0299(12) 0.0187(12) 0.0231(12) -0.0036(10) 0.0026(10) 0.0052(10)
C24 0.0251(12) 0.0227(13) 0.0399(16) 0.0032(11) -0.0055(11) 0.0048(10)
C25 0.0342(15) 0.0292(15) 0.0457(18) -0.0071(13) -0.0074(13) 0.0080(12)
C26 0.0291(14) 0.0394(18) 0.0481(19) 0.0058(15) -0.0004(13) 0.0007(12)
C27 0.0297(13) 0.0181(12) 0.0306(14) -0.0014(10) -0.0028(11) 0.0009(10)
C28 0.0361(15) 0.0291(16) 0.057(2) 0.0034(14) 0.0040(15) -0.0032(12)
C29 0.0500(18) 0.0394(18) 0.0361(17) -0.0135(14) -0.0075(14) 0.0047(14)
C30 0.0165(10) 0.0150(11) 0.0197(11) -0.0007(9) 0.0005(8) 0.0028(8)
C31 0.0187(11) 0.0223(13) 0.0402(15) 0.0033(11) 0.0050(11) 0.0029(9)
C32 0.0173(12) 0.0355(17) 0.077(3) -0.0011(17) -0.0033(14) -0.0044(11)
C33 0.0334(15) 0.0267(15) 0.061(2) 0.0031(14) -0.0283(15) -0.0019(12)
C34 0.0278(12) 0.0238(13) 0.0263(13) -0.0017(10) -0.0106(10) 0.0034(10)
C35 0.0218(11) 0.0181(12) 0.0198(11) -0.0004(9) -0.0019(9) 0.0063(9)
C36 0.0357(14) 0.0251(13) 0.0207(12) 0.0028(10) -0.0036(10) 0.0100(11)
C37 0.0410(17) 0.051(2) 0.0304(16) -0.0031(14) -0.0128(13) 0.0091(14)
C38 0.0293(14) 0.0405(18) 0.0398(17) -0.0090(14) -0.0038(12) 0.0011(12)
C39 0.0256(12) 0.0266(13) 0.0262(13) -0.0044(11) -0.0001(10) 0.0031(10)
C40 0.131(4) 0.047(2) 0.053(2) -0.0087(19) -0.027(3) 0.061(3)
C41 0.0442(18) 0.044(2) 0.071(3) -0.0237(19) 0.0008(17) 0.0241(16)
C42 0.062(2) 0.0199(15) 0.067(2) -0.0025(15) 0.0077(19) 0.0080(14)
C43 0.0285(12) 0.0177(11) 0.0171(11) -0.0035(9) 0.0018(9) -0.0016(9)
C44 0.0263(12) 0.0270(13) 0.0232(12) -0.0030(10) 0.0056(10) 0.0006(10)
C45 0.0380(14) 0.0221(13) 0.0247(13) -0.0078(10) 0.0084(11) -0.0026(11)
C46 0.0354(14) 0.0258(14) 0.0186(12) 0.0031(10) -0.0005(10) -0.0021(11)
C47 0.0209(11) 0.0157(11) 0.0285(13) -0.0030(10) 0.0022(10) -0.0034(9)
C48 0.0298(13) 0.0174(12) 0.0412(16) -0.0049(11) 0.0084(12) -0.0063(10)
C49 0.0240(12) 0.0289(14) 0.0368(15) -0.0013(12) -0.0038(11) -0.0015(10)
C50 0.0256(12) 0.0209(13) 0.0356(15) -0.0002(11) 0.0100(11) -0.0020(10)
Cl1 0.0203(3) 0.0236(3) 0.0247(3) -0.0002(2) 0.0069(2) -0.0005(2)
N1 0.0151(8) 0.0148(9) 0.0139(9) 0.0006(7) -0.0003(7) -0.0001(7)
N2 0.0213(9) 0.0159(10) 0.0180(10) 0.0006(8) -0.0017(8) 0.0037(7)
O1 0.0148(7) 0.0143(8) 0.0234(8) -0.0026(6) -0.0027(6) 0.0007(6)
O2 0.0262(8) 0.0158(8) 0.0185(8) -0.0006(7) -0.0038(7) 0.0070(6)
P1 0.0266(3) 0.0138(3) 0.0198(3) 0.0014(2) 0.0015(2) 0.0044(2)
P2 0.0187(3) 0.0126(3) 0.0168(3) -0.0005(2) 0.0012(2) 0.0008(2)
Si1 0.0469(5) 0.0218(4) 0.0324(4) -0.0045(3) -0.0054(4) 0.0171(3)
Ti1 0.01437(18) 0.01262(19) 0.01498(19) -0.00007(15) -0.00025(14) 0.00243(14)

loop_
_atom_type_symbol
_atom_type_description
_atom_type_scat_dispersion_real
_atom_type_scat_dispersion_imag
_atom_type_scat_source
C C 0.0033 0.0016 'International Tables Vol C Tables 4.2.6.8 and 6.1.1.4'
H H 0 0 'International Tables Vol C Tables 4.2.6.8 and 6.1.1.4'
Cl Cl 0.1484 0.1585 'International Tables Vol C Tables 4.2.6.8 and 6.1.1.4'
N N 0.0061 0.0033 'International Tables Vol C Tables 4.2.6.8 and 6.1.1.4'
O O 0.0106 0.006 'International Tables Vol C Tables 4.2.6.8 and 6.1.1.4'
P P 0.1023 0.0942 'International Tables Vol C Tables 4.2.6.8 and 6.1.1.4'
Si Si 0.0817 0.0704 'International Tables Vol C Tables 4.2.6.8 and 6.1.1.4'
Ti Ti 0.2776 0.4457 'International Tables Vol C Tables 4.2.6.8 and 6.1.1.4'

loop_
_geom_angle_atom_site_label_1
_geom_angle_atom_site_label_2
_geom_angle_atom_site_label_3
_geom_angle
_geom_angle_site_symmetry_1
_geom_angle_site_symmetry_3
_geom_angle_publ_flag
C2 C1 C6 121.8(2) . . ?
C2 C1 N1 118.4(2) . . ?
C6 C1 N1 119.3(2) . . ?
C3 C2 C1 117.7(2) . . ?
C3 C2 C7 119.4(2) . . ?
C1 C2 C7 122.8(2) . . ?
C4 C3 C2 121.2(2) . . ?
C4 C3 H3 119.4 . . ?
C2 C3 H3 119.4 . . ?
C5 C4 C3 120.1(2) . . ?
C5 C4 H4 120 . . ?
C3 C4 H4 120 . . ?
C4 C5 C6 121.6(2) . . ?
C4 C5 H5 119.2 . . ?
C6 C5 H5 119.2 . . ?
C5 C6 C1 117.6(2) . . ?
C5 C6 C10 120.8(2) . . ?
C1 C6 C10 121.6(2) . . ?
C8 C7 C2 113.2(2) . . ?
C8 C7 C9 109.6(3) . . ?
C2 C7 C9 109.8(2) . . ?
C8 C7 H7 108 . . ?
C2 C7 H7 108 . . ?
C9 C7 H7 108 . . ?
C7 C8 H8A 109.5 . . ?
C7 C8 H8B 109.5 . . ?
H8A C8 H8B 109.5 . . ?
C7 C8 H8C 109.5 . . ?
H8A C8 H8C 109.5 . . ?
H8B C8 H8C 109.5 . . ?
C7 C9 H9A 109.5 . . ?
C7 C9 H9B 109.5 . . ?
H9A C9 H9B 109.5 . . ?
C7 C9 H9C 109.5 . . ?
H9A C9 H9C 109.5 . . ?
H9B C9 H9C 109.5 . . ?
C6 C10 C11 113.0(2) . . ?
C6 C10 C12 110.2(2) . . ?
C11 C10 C12 110.6(2) . . ?
C6 C10 H10 107.6 . . ?
C11 C10 H10 107.6 . . ?
C12 C10 H10 107.6 . . ?
C10 C11 H11A 109.5 . . ?
C10 C11 H11B 109.5 . . ?
H11A C11 H11B 109.5 . . ?
C10 C11 H11C 109.5 . . ?
H11A C11 H11C 109.5 . . ?
H11B C11 H11C 109.5 . . ?
C10 C12 H12A 109.5 . . ?
C10 C12 H12B 109.5 . . ?
H12A C12 H12B 109.5 . . ?
C10 C12 H12C 109.5 . . ?
H12A C12 H12C 109.5 . . ?
H12B C12 H12C 109.5 . . ?
C14 C13 H13A 109.5 . . ?
C14 C13 H13B 109.5 . . ?
H13A C13 H13B 109.5 . . ?
C14 C13 H13C 109.5 . . ?
H13A C13 H13C 109.5 . . ?
H13B C13 H13C 109.5 . . ?
N1 C14 C13 123.4(2) . . ?
N1 C14 C15 115.0(2) . . ?
C13 C14 C15 121.5(2) . . ?
C14 C15 C16 116.97(19) . . ?
C14 C15 C30 109.72(18) . . ?
C16 C15 C30 113.50(18) . . ?
C14 C15 H15 105.2 . . ?
C16 C15 H15 105.2 . . ?
C30 C15 H15 105.2 . . ?
N2 C16 C17 125.4(2) . . ?
N2 C16 C15 120.3(2) . . ?
C17 C16 C15 114.30(19) . . ?
C16 C17 H17A 109.5 . . ?
C16 C17 H17B 109.5 . . ?
H17A C17 H17B 109.5 . . ?
C16 C17 H17C 109.5 . . ?
H17A C17 H17C 109.5 . . ?
H17B C17 H17C 109.5 . . ?
C23 C18 C19 121.0(2) . . ?
C23 C18 N2 121.6(2) . . ?
C19 C18 N2 117.1(2) . . ?
C20 C19 C18 118.2(2) . . ?
C20 C19 C24 120.8(2) . . ?
C18 C19 C24 120.9(2) . . ?
C21 C20 C19 121.4(3) . . ?
C21 C20 H20 119.3 . . ?
C19 C20 H20 119.3 . . ?
C22 C21 C20 119.6(2) . . ?
C22 C21 H21 120.2 . . ?
C20 C21 H21 120.2 . . ?
C21 C22 C23 121.7(3) . . ?
C21 C22 H22 119.2 . . ?
C23 C22 H22 119.2 . . ?
C22 C23 C18 118.1(2) . . ?
C22 C23 C27 118.8(2) . . ?
C18 C23 C27 123.0(2) . . ?
C19 C24 C26 113.4(2) . . ?
C19 C24 C25 110.0(2) . . ?
C26 C24 C25 110.5(2) . . ?
C19 C24 H24 107.6 . . ?
C26 C24 H24 107.6 . . ?
C25 C24 H24 107.6 . . ?
C24 C25 H25A 109.5 . . ?
C24 C25 H25B 109.5 . . ?
H25A C25 H25B 109.5 . . ?
C24 C25 H25C 109.5 . . ?
H25A C25 H25C 109.5 . . ?
H25B C25 H25C 109.5 . . ?
C24 C26 H26A 109.5 . . ?
C24 C26 H26B 109.5 . . ?
H26A C26 H26B 109.5 . . ?
C24 C26 H26C 109.5 . . ?
H26A C26 H26C 109.5 . . ?
H26B C26 H26C 109.5 . . ?
C23 C27 C29 110.6(2) . . ?
C23 C27 C28 112.4(2) . . ?
C29 C27 C28 110.6(3) . . ?
C23 C27 H27 107.7 . . ?
C29 C27 H27 107.7 . . ?
C28 C27 H27 107.7 . . ?
C27 C28 H28A 109.5 . . ?
C27 C28 H28B 109.5 . . ?
H28A C28 H28B 109.5 . . ?
C27 C28 H28C 109.5 . . ?
H28A C28 H28C 109.5 . . ?
H28B C28 H28C 109.5 . . ?
C27 C29 H29A 109.5 . . ?
C27 C29 H29B 109.5 . . ?
H29A C29 H29B 109.5 . . ?
C27 C29 H29C 109.5 . . ?
H29A C29 H29C 109.5 . . ?
H29B C29 H29C 109.5 . . ?
O1 C30 C31 108.63(19) . . ?
O1 C30 C34 108.24(19) . . ?
C31 C30 C34 103.3(2) . . ?
O1 C30 C15 108.86(17) . . ?
C31 C30 C15 114.87(19) . . ?
C34 C30 C15 112.7(2) . . ?
C30 C31 C32 102.7(2) . . ?
C30 C31 H31A 111.2 . . ?
C32 C31 H31A 111.2 . . ?
C30 C31 H31B 111.2 . . ?
C32 C31 H31B 111.2 . . ?
H31A C31 H31B 109.1 . . ?
C31 C32 C33 104.7(2) . . ?
C31 C32 H32A 110.8 . . ?
C33 C32 H32A 110.8 . . ?
C31 C32 H32B 110.8 . . ?
C33 C32 H32B 110.8 . . ?
H32A C32 H32B 108.9 . . ?
C34 C33 C32 106.4(2) . . ?
C34 C33 H33A 110.4 . . ?
C32 C33 H33A 110.4 . . ?
C34 C33 H33B 110.4 . . ?
C32 C33 H33B 110.4 . . ?
H33A C33 H33B 108.6 . . ?
C30 C34 C33 105.3(2) . . ?
C30 C34 H34A 110.7 . . ?
C33 C34 H34A 110.7 . . ?
C30 C34 H34B 110.7 . . ?
C33 C34 H34B 110.7 . . ?
H34A C34 H34B 108.8 . . ?
O2 C35 C39 109.3(2) . . ?
O2 C35 C36 109.2(2) . . ?
C39 C35 C36 103.5(2) . . ?
O2 C35 P1 105.05(15) . . ?
C39 C35 P1 118.35(17) . . ?
C36 C35 P1 111.30(18) . . ?
C37 C36 C35 106.5(2) . . ?
C37 C36 H36A 110.4 . . ?
C35 C36 H36A 110.4 . . ?
C37 C36 H36B 110.4 . . ?
C35 C36 H36B 110.4 . . ?
H36A C36 H36B 108.6 . . ?
C38 C37 C36 105.6(2) . . ?
C38 C37 H37A 110.6 . . ?
C36 C37 H37A 110.6 . . ?
C38 C37 H37B 110.6 . . ?
C36 C37 H37B 110.6 . . ?
H37A C37 H37B 108.7 . . ?
C37 C38 C39 102.8(3) . . ?
C37 C38 H38A 111.2 . . ?
C39 C38 H38A 111.2 . . ?
C37 C38 H38B 111.2 . . ?
C39 C38 H38B 111.2 . . ?
H38A C38 H38B 109.1 . . ?
C38 C39 C35 103.2(2) . . ?
C38 C39 H39A 111.1 . . ?
C35 C39 H39A 111.1 . . ?
C38 C39 H39B 111.1 . . ?
C35 C39 H39B 111.1 . . ?
H39A C39 H39B 109.1 . . ?
Si1 C40 H40A 109.5 . . ?
Si1 C40 H40B 109.5 . . ?
H40A C40 H40B 109.5 . . ?
Si1 C40 H40C 109.5 . . ?
H40A C40 H40C 109.5 . . ?
H40B C40 H40C 109.5 . . ?
Si1 C41 H41A 109.5 . . ?
Si1 C41 H41B 109.5 . . ?
H41A C41 H41B 109.5 . . ?
Si1 C41 H41C 109.5 . . ?
H41A C41 H41C 109.5 . . ?
H41B C41 H41C 109.5 . . ?
Si1 C42 H42A 109.5 . . ?
Si1 C42 H42B 109.5 . . ?
H42A C42 H42B 109.5 . . ?
Si1 C42 H42C 109.5 . . ?
H42A C42 H42C 109.5 . . ?
H42B C42 H42C 109.5 . . ?
C45 C43 C44 110.0(2) . . ?
C45 C43 C46 109.8(2) . . ?
C44 C43 C46 107.0(2) . . ?
C45 C43 P2 115.78(18) . . ?
C44 C43 P2 105.99(16) . . ?
C46 C43 P2 107.80(17) . . ?
C43 C44 H44A 109.5 . . ?
C43 C44 H44B 109.5 . . ?
H44A C44 H44B 109.5 . . ?
C43 C44 H44C 109.5 . . ?
H44A C44 H44C 109.5 . . ?
H44B C44 H44C 109.5 . . ?
C43 C45 H45A 109.5 . . ?
C43 C45 H45B 109.5 . . ?
H45A C45 H45B 109.5 . . ?
C43 C45 H45C 109.5 . . ?
H45A C45 H45C 109.5 . . ?
H45B C45 H45C 109.5 . . ?
C43 C46 H46A 109.5 . . ?
C43 C46 H46B 109.5 . . ?
H46A C46 H46B 109.5 . . ?
C43 C46 H46C 109.5 . . ?
H46A C46 H46C 109.5 . . ?
H46B C46 H46C 109.5 . . ?
C49 C47 C48 109.9(2) . . ?
C49 C47 C50 108.3(2) . . ?
C48 C47 C50 107.9(2) . . ?
C49 C47 P2 110.27(18) . . ?
C48 C47 P2 114.20(17) . . ?
C50 C47 P2 105.93(16) . . ?
C47 C48 H48A 109.5 . . ?
C47 C48 H48B 109.5 . . ?
H48A C48 H48B 109.5 . . ?
C47 C48 H48C 109.5 . . ?
H48A C48 H48C 109.5 . . ?
H48B C48 H48C 109.5 . . ?
C47 C49 H49A 109.5 . . ?
C47 C49 H49B 109.5 . . ?
H49A C49 H49B 109.5 . . ?
C47 C49 H49C 109.5 . . ?
H49A C49 H49C 109.5 . . ?
H49B C49 H49C 109.5 . . ?
C47 C50 H50A 109.5 . . ?
C47 C50 H50B 109.5 . . ?
H50A C50 H50B 109.5 . . ?
C47 C50 H50C 109.5 . . ?
H50A C50 H50C 109.5 . . ?
H50B C50 H50C 109.5 . . ?
C14 N1 C1 121.60(19) . . ?
C14 N1 Ti1 122.83(16) . . ?
C1 N1 Ti1 115.21(14) . . ?
C16 N2 C18 122.6(2) . . ?
C30 O1 Ti1 132.54(14) . . ?
C35 O2 Ti1 143.84(15) . . ?
C35 P1 P2 99.64(8) . . ?
C35 P1 Si1 109.57(8) . . ?
P2 P1 Si1 120.77(4) . . ?
C43 P2 C47 111.19(11) . . ?
C43 P2 P1 116.67(8) . . ?
C47 P2 P1 100.52(9) . . ?
C43 P2 Ti1 116.80(8) . . ?
C47 P2 Ti1 113.31(8) . . ?
P1 P2 Ti1 96.56(3) . . ?
C41 Si1 C42 107.01(17) . . ?
C41 Si1 C40 106.6(2) . . ?
C42 Si1 C40 110.1(2) . . ?
C41 Si1 P1 122.49(13) . . ?
C42 Si1 P1 107.63(11) . . ?
C40 Si1 P1 102.66(12) . . ?
O2 Ti1 O1 145.07(8) . . ?
O2 Ti1 N1 94.66(7) . . ?
O1 Ti1 N1 84.58(7) . . ?
O2 Ti1 Cl1 108.31(6) . . ?
O1 Ti1 Cl1 106.58(6) . . ?
N1 Ti1 Cl1 94.01(5) . . ?
O2 Ti1 P2 78.49(5) . . ?
O1 Ti1 P2 90.67(5) . . ?
N1 Ti1 P2 160.45(5) . . ?
Cl1 Ti1 P2 105.51(2) . . ?

loop_
_geom_bond_atom_site_label_1
_geom_bond_atom_site_label_2
_geom_bond_distance
_geom_bond_site_symmetry_2
_geom_bond_publ_flag
C1 C2 1.403(3) . ?
C1 C6 1.408(3) . ?
C1 N1 1.444(3) . ?
C2 C3 1.400(3) . ?
C2 C7 1.516(3) . ?
C3 C4 1.378(4) . ?
C3 H3 0.95 . ?
C4 C5 1.378(4) . ?
C4 H4 0.95 . ?
C5 C6 1.394(3) . ?
C5 H5 0.95 . ?
C6 C10 1.525(3) . ?
C7 C8 1.510(4) . ?
C7 C9 1.532(4) . ?
C7 H7 1 . ?
C8 H8A 0.98 . ?
C8 H8B 0.98 . ?
C8 H8C 0.98 . ?
C9 H9A 0.98 . ?
C9 H9B 0.98 . ?
C9 H9C 0.98 . ?
C10 C11 1.526(3) . ?
C10 C12 1.538(4) . ?
C10 H10 1 . ?
C11 H11A 0.98 . ?
C11 H11B 0.98 . ?
C11 H11C 0.98 . ?
C12 H12A 0.98 . ?
C12 H12B 0.98 . ?
C12 H12C 0.98 . ?
C13 C14 1.496(3) . ?
C13 H13A 0.98 . ?
C13 H13B 0.98 . ?
C13 H13C 0.98 . ?
C14 N1 1.294(3) . ?
C14 C15 1.524(3) . ?
C15 C16 1.526(3) . ?
C15 C30 1.579(3) . ?
C15 H15 1 . ?
C16 N2 1.272(3) . ?
C16 C17 1.511(3) . ?
C17 H17A 0.98 . ?
C17 H17B 0.98 . ?
C17 H17C 0.98 . ?
C18 C23 1.406(4) . ?
C18 C19 1.411(3) . ?
C18 N2 1.429(3) . ?
C19 C20 1.393(4) . ?
C19 C24 1.518(4) . ?
C20 C21 1.385(4) . ?
C20 H20 0.95 . ?
C21 C22 1.377(4) . ?
C21 H21 0.95 . ?
C22 C23 1.396(4) . ?
C22 H22 0.95 . ?
C23 C27 1.518(4) . ?
C24 C26 1.535(4) . ?
C24 C25 1.540(4) . ?
C24 H24 1 . ?
C25 H25A 0.98 . ?
C25 H25B 0.98 . ?
C25 H25C 0.98 . ?
C26 H26A 0.98 . ?
C26 H26B 0.98 . ?
C26 H26C 0.98 . ?
C27 C29 1.532(4) . ?
C27 C28 1.538(4) . ?
C27 H27 1 . ?
C28 H28A 0.98 . ?
C28 H28B 0.98 . ?
C28 H28C 0.98 . ?
C29 H29A 0.98 . ?
C29 H29B 0.98 . ?
C29 H29C 0.98 . ?
C30 O1 1.407(3) . ?
C30 C31 1.533(3) . ?
C30 C34 1.538(3) . ?
C31 C32 1.536(4) . ?
C31 H31A 0.99 . ?
C31 H31B 0.99 . ?
C32 C33 1.545(5) . ?
C32 H32A 0.99 . ?
C32 H32B 0.99 . ?
C33 C34 1.541(4) . ?
C33 H33A 0.99 . ?
C33 H33B 0.99 . ?
C34 H34A 0.99 . ?
C34 H34B 0.99 . ?
C35 O2 1.406(3) . ?
C35 C39 1.539(4) . ?
C35 C36 1.555(3) . ?
C35 P1 1.902(3) . ?
C36 C37 1.538(4) . ?
C36 H36A 0.99 . ?
C36 H36B 0.99 . ?
C37 C38 1.516(5) . ?
C37 H37A 0.99 . ?
C37 H37B 0.99 . ?
C38 C39 1.531(4) . ?
C38 H38A 0.99 . ?
C38 H38B 0.99 . ?
C39 H39A 0.99 . ?
C39 H39B 0.99 . ?
C40 Si1 1.866(4) . ?
C40 H40A 0.98 . ?
C40 H40B 0.98 . ?
C40 H40C 0.98 . ?
C41 Si1 1.860(4) . ?
C41 H41A 0.98 . ?
C41 H41B 0.98 . ?
C41 H41C 0.98 . ?
C42 Si1 1.866(4) . ?
C42 H42A 0.98 . ?
C42 H42B 0.98 . ?
C42 H42C 0.98 . ?
C43 C45 1.530(3) . ?
C43 C44 1.539(3) . ?
C43 C46 1.543(4) . ?
C43 P2 1.887(2) . ?
C44 H44A 0.98 . ?
C44 H44B 0.98 . ?
C44 H44C 0.98 . ?
C45 H45A 0.98 . ?
C45 H45B 0.98 . ?
C45 H45C 0.98 . ?
C46 H46A 0.98 . ?
C46 H46B 0.98 . ?
C46 H46C 0.98 . ?
C47 C49 1.531(4) . ?
C47 C48 1.536(3) . ?
C47 C50 1.547(4) . ?
C47 P2 1.899(2) . ?
C48 H48A 0.98 . ?
C48 H48B 0.98 . ?
C48 H48C 0.98 . ?
C49 H49A 0.98 . ?
C49 H49B 0.98 . ?
C49 H49C 0.98 . ?
C50 H50A 0.98 . ?
C50 H50B 0.98 . ?
C50 H50C 0.98 . ?
Cl1 Ti1 2.3604(7) . ?
N1 Ti1 2.2005(19) . ?
O1 Ti1 1.8689(16) . ?
O2 Ti1 1.8479(17) . ?
P1 P2 2.1927(9) . ?
P1 Si1 2.2651(10) . ?
P2 Ti1 2.7191(7) . ?

loop_
_geom_torsion_atom_site_label_1
_geom_torsion_atom_site_label_2
_geom_torsion_atom_site_label_3
_geom_torsion_atom_site_label_4
_geom_torsion
_geom_torsion_site_symmetry_1
_geom_torsion_site_symmetry_2
_geom_torsion_site_symmetry_3
_geom_torsion_site_symmetry_4
_geom_torsion_publ_flag
C6 C1 C2 C3 -2.1(3) . . . . ?
N1 C1 C2 C3 169.9(2) . . . . ?
C6 C1 C2 C7 175.5(2) . . . . ?
N1 C1 C2 C7 -12.6(3) . . . . ?
C1 C2 C3 C4 1.8(4) . . . . ?
C7 C2 C3 C4 -175.9(2) . . . . ?
C2 C3 C4 C5 0.3(4) . . . . ?
C3 C4 C5 C6 -2.2(4) . . . . ?
C4 C5 C6 C1 1.9(4) . . . . ?
C4 C5 C6 C10 179.5(2) . . . . ?
C2 C1 C6 C5 0.3(3) . . . . ?
N1 C1 C6 C5 -171.6(2) . . . . ?
C2 C1 C6 C10 -177.3(2) . . . . ?
N1 C1 C6 C10 10.9(3) . . . . ?
C3 C2 C7 C8 -57.8(3) . . . . ?
C1 C2 C7 C8 124.6(3) . . . . ?
C3 C2 C7 C9 65.0(3) . . . . ?
C1 C2 C7 C9 -112.6(3) . . . . ?
C5 C6 C10 C11 39.2(3) . . . . ?
C1 C6 C10 C11 -143.3(2) . . . . ?
C5 C6 C10 C12 -85.1(3) . . . . ?
C1 C6 C10 C12 92.4(3) . . . . ?
N1 C14 C15 C16 162.1(2) . . . . ?
C13 C14 C15 C16 -16.8(3) . . . . ?
N1 C14 C15 C30 -66.8(2) . . . . ?
C13 C14 C15 C30 114.3(2) . . . . ?
C14 C15 C16 N2 51.4(3) . . . . ?
C30 C15 C16 N2 -78.0(3) . . . . ?
C14 C15 C16 C17 -128.6(2) . . . . ?
C30 C15 C16 C17 102.0(2) . . . . ?
C23 C18 C19 C20 -0.7(4) . . . . ?
N2 C18 C19 C20 -174.2(2) . . . . ?
C23 C18 C19 C24 -178.0(2) . . . . ?
N2 C18 C19 C24 8.5(4) . . . . ?
C18 C19 C20 C21 0.6(4) . . . . ?
C24 C19 C20 C21 177.9(3) . . . . ?
C19 C20 C21 C22 -0.2(5) . . . . ?
C20 C21 C22 C23 -0.1(4) . . . . ?
C21 C22 C23 C18 0.0(4) . . . . ?
C21 C22 C23 C27 177.0(3) . . . . ?
C19 C18 C23 C22 0.5(4) . . . . ?
N2 C18 C23 C22 173.7(2) . . . . ?
C19 C18 C23 C27 -176.5(2) . . . . ?
N2 C18 C23 C27 -3.3(4) . . . . ?
C20 C19 C24 C26 44.2(4) . . . . ?
C18 C19 C24 C26 -138.6(3) . . . . ?
C20 C19 C24 C25 -80.1(3) . . . . ?
C18 C19 C24 C25 97.1(3) . . . . ?
C22 C23 C27 C29 -72.1(3) . . . . ?
C18 C23 C27 C29 104.9(3) . . . . ?
C22 C23 C27 C28 52.1(3) . . . . ?
C18 C23 C27 C28 -130.9(3) . . . . ?
C14 C15 C30 O1 63.2(2) . . . . ?
C16 C15 C30 O1 -163.86(18) . . . . ?
C14 C15 C30 C31 -58.8(2) . . . . ?
C16 C15 C30 C31 74.1(3) . . . . ?
C14 C15 C30 C34 -176.72(19) . . . . ?
C16 C15 C30 C34 -43.8(3) . . . . ?
O1 C30 C31 C32 72.6(2) . . . . ?
C34 C30 C31 C32 -42.2(3) . . . . ?
C15 C30 C31 C32 -165.3(2) . . . . ?
C30 C31 C32 C33 36.2(3) . . . . ?
C31 C32 C33 C34 -16.5(3) . . . . ?
O1 C30 C34 C33 -83.1(2) . . . . ?
C31 C30 C34 C33 32.0(3) . . . . ?
C15 C30 C34 C33 156.5(2) . . . . ?
C32 C33 C34 C30 -9.5(3) . . . . ?
O2 C35 C36 C37 101.4(2) . . . . ?
C39 C35 C36 C37 -14.9(3) . . . . ?
P1 C35 C36 C37 -143.1(2) . . . . ?
C35 C36 C37 C38 -11.7(3) . . . . ?
C36 C37 C38 C39 33.9(3) . . . . ?
C37 C38 C39 C35 -43.5(3) . . . . ?
O2 C35 C39 C38 -80.5(2) . . . . ?
C36 C35 C39 C38 35.7(3) . . . . ?
P1 C35 C39 C38 159.39(19) . . . . ?
C13 C14 N1 C1 3.8(4) . . . . ?
C15 C14 N1 C1 -175.02(19) . . . . ?
C13 C14 N1 Ti1 -168.92(19) . . . . ?
C15 C14 N1 Ti1 12.2(3) . . . . ?
C2 C1 N1 C14 85.6(3) . . . . ?
C6 C1 N1 C14 -102.2(3) . . . . ?
C2 C1 N1 Ti1 -101.1(2) . . . . ?
C6 C1 N1 Ti1 71.1(2) . . . . ?
C17 C16 N2 C18 2.0(4) . . . . ?
C15 C16 N2 C18 -177.9(2) . . . . ?
C23 C18 N2 C16 72.1(3) . . . . ?
C19 C18 N2 C16 -114.5(3) . . . . ?
C31 C30 O1 Ti1 122.7(2) . . . . ?
C34 C30 O1 Ti1 -125.82(19) . . . . ?
C15 C30 O1 Ti1 -3.1(3) . . . . ?
C39 C35 O2 Ti1 -76.7(3) . . . . ?
C36 C35 O2 Ti1 170.7(2) . . . . ?
P1 C35 O2 Ti1 51.2(3) . . . . ?
C45 C43 P2 C47 47.0(2) . . . . ?
C44 C43 P2 C47 169.27(16) . . . . ?
C46 C43 P2 C47 -76.45(19) . . . . ?
C45 C43 P2 P1 -67.5(2) . . . . ?
C44 C43 P2 P1 54.82(18) . . . . ?
C46 C43 P2 P1 169.11(14) . . . . ?
C45 C43 P2 Ti1 179.15(16) . . . . ?
C44 C43 P2 Ti1 -58.57(18) . . . . ?
C46 C43 P2 Ti1 55.72(18) . . . . ?
C49 C47 P2 C43 52.7(2) . . . . ?
C48 C47 P2 C43 -71.7(2) . . . . ?
C50 C47 P2 C43 169.68(16) . . . . ?
C49 C47 P2 P1 176.85(17) . . . . ?
C48 C47 P2 P1 52.5(2) . . . . ?
C50 C47 P2 P1 -66.15(17) . . . . ?
C49 C47 P2 Ti1 -81.24(19) . . . . ?
C48 C47 P2 Ti1 154.40(17) . . . . ?
C50 C47 P2 Ti1 35.77(19) . . . . ?
C35 O2 Ti1 O1 -101.8(3) . . . . ?
C35 O2 Ti1 N1 171.0(3) . . . . ?
C35 O2 Ti1 Cl1 75.2(3) . . . . ?
C35 O2 Ti1 P2 -27.5(3) . . . . ?
C30 O1 Ti1 O2 -125.7(2) . . . . ?
C30 O1 Ti1 N1 -35.3(2) . . . . ?
C30 O1 Ti1 Cl1 57.3(2) . . . . ?
C30 O1 Ti1 P2 163.70(19) . . . . ?
